data_7206948
loop_
_publ_author_name
'Liu, Ying-Ying'
'Li, Jing'
'Ma, Jian-Fang'
'Ma, Ji-Cheng'
'Yang, Jin'

_publ_section_title
;
 A series of 1D, 2D and 3D coordination polymers based on a
 5-(benzonic-4-ylmethoxy)isophthalic acid: syntheses, structures and
 photoluminescence
;
_journal_issue 1
_journal_name_full CrystEngComm
_journal_page_first 169
_journal_paper_doi 10.1039/c1ce05639e
_journal_volume 14
_journal_year 2012
_chemical_formula_sum 'C28 H21 N2 O8.5 Zn'
_chemical_formula_weight 586.84
_chemical_name_systematic
;
?
;
_space_group_IT_number 2
_symmetry_cell_setting triclinic
_symmetry_space_group_name_Hall '-P 1'
_symmetry_space_group_name_H-M 'P -1'
_atom_sites_solution_hydrogens geom
_atom_sites_solution_primary direct
_atom_sites_solution_secondary difmap
_audit_creation_method SHELXL-97
_cell_angle_alpha 88.346(2)
_cell_angle_beta 69.302(3)
_cell_angle_gamma 64.514(5)
_cell_formula_units_Z 2
_cell_length_a 9.955(5)
_cell_length_b 10.550(4)
_cell_length_c 14.073(3)
_cell_measurement_temperature 293(2)
_cell_volume 1234.7(8)
_computing_cell_refinement CrysAlis
_computing_data_collection 'CrysAlis (Oxford Diffraction, 2006)'
_computing_data_reduction CrysAlis
_computing_structure_refinement 'SHELXL-97 (Sheldrick, 1997)'
_computing_structure_solution 'SHELXS-97 (Sheldrick, 1997)'
_diffrn_ambient_temperature 293(2)
_diffrn_detector_area_resol_mean 10.0
_diffrn_measured_fraction_theta_full 0.997
_diffrn_measured_fraction_theta_max 0.843
_diffrn_measurement_device_type 'Oxford Diffraction Gemini R Ultra'
_diffrn_measurement_method '\w scan'
_diffrn_radiation_monochromator graphite
_diffrn_radiation_source 'fine-focus sealed tube'
_diffrn_radiation_type MoK\a
_diffrn_radiation_wavelength 0.71069
_diffrn_reflns_av_R_equivalents 0.0124
_diffrn_reflns_av_sigmaI/netI 0.0269
_diffrn_reflns_limit_h_max 12
_diffrn_reflns_limit_h_min -13
_diffrn_reflns_limit_k_max 10
_diffrn_reflns_limit_k_min -14
_diffrn_reflns_limit_l_max 13
_diffrn_reflns_limit_l_min -18
_diffrn_reflns_number 9086
_diffrn_reflns_theta_full 25.00
_diffrn_reflns_theta_max 29.16
_diffrn_reflns_theta_min 3.20
_exptl_absorpt_coefficient_mu 1.055
_exptl_absorpt_correction_T_max 0.81
_exptl_absorpt_correction_T_min 0.77
_exptl_absorpt_correction_type multi-scan
_exptl_absorpt_process_details
;
CrysAlis (Oxford Diffraction, 2006)
;
_exptl_crystal_colour colorless
_exptl_crystal_density_diffrn 1.578
_exptl_crystal_density_method 'not measured'
_exptl_crystal_description block
_exptl_crystal_F_000 602
_exptl_crystal_size_max 0.25
_exptl_crystal_size_mid 0.21
_exptl_crystal_size_min 0.20
_refine_diff_density_max 0.296
_refine_diff_density_min -0.432
_refine_diff_density_rms 0.054
_refine_ls_extinction_method none
_refine_ls_goodness_of_fit_ref 1.042
_refine_ls_hydrogen_treatment mixed
_refine_ls_matrix_type full
_refine_ls_number_parameters 370
_refine_ls_number_reflns 5617
_refine_ls_number_restraints 3
_refine_ls_restrained_S_all 1.045
_refine_ls_R_factor_all 0.0366
_refine_ls_R_factor_gt 0.0279
_refine_ls_shift/su_max 0.001
_refine_ls_shift/su_mean 0.000
_refine_ls_structure_factor_coef Fsqd
_refine_ls_weighting_details 'calc w=1/[\s^2^(Fo^2^)+(0.0462P)^2^+0.0000P] where P=(Fo^2^+2Fc^2^)/3'
_refine_ls_weighting_scheme calc
_refine_ls_wR_factor_gt 0.0745
_refine_ls_wR_factor_ref 0.0764
_reflns_number_gt 4534
_reflns_number_total 5617
_reflns_threshold_expression >2sigma(I)
_cod_data_source_file c1ce05639e.txt
_cod_data_source_block 2
_cod_depositor_comments
;
The following automatic conversions were performed:

'_symmetry_cell_setting' value 'Triclinic' changed to 'triclinic'
according to /home/saulius/struct/CIF-dictionaries/cif_core.dic
dictionary named 'cif_core.dic' version 2.4.1 from 2010-06-29.

Automatic conversion script
Id: cif_fix_values 1715 2011-07-08 13:25:40Z adriana 
;
_cod_original_sg_symbol_H-M P-1
_cod_original_formula_sum 'C28 H21 N2 O8.50 Zn'
_cod_database_code 7206948

loop_
_symmetry_equiv_pos_as_xyz
'x, y, z'
'-x, -y, -z'

loop_
_atom_site_label
_atom_site_type_symbol
_atom_site_fract_x
_atom_site_fract_y
_atom_site_fract_z
_atom_site_U_iso_or_equiv
_atom_site_adp_type
_atom_site_occupancy
_atom_site_symmetry_multiplicity
_atom_site_calc_flag
_atom_site_refinement_flags
Zn1 Zn 0.11104(2) 0.412519(19) 0.691747(14) 0.03085(7) Uani 1 1 d .
C1 C -0.03623(18) 1.26790(17) 1.40056(12) 0.0300(3) Uani 1 1 d .
C2 C 0.05645(18) 1.15152(16) 1.31176(12) 0.0291(3) Uani 1 1 d .
C3 C 0.1187(2) 1.18248(18) 1.21417(13) 0.0398(4) Uani 1 1 d .
H3 H 0.0925 1.2762 1.2037 0.048 Uiso 1 1 calc R
C4 C 0.2197(2) 1.07389(19) 1.13239(13) 0.0428(4) Uani 1 1 d .
H4 H 0.2608 1.0953 1.0671 0.051 Uiso 1 1 calc R
C5 C 0.26010(19) 0.93385(17) 1.14674(12) 0.0348(4) Uani 1 1 d .
C6 C 0.1935(2) 0.90392(18) 1.24368(13) 0.0375(4) Uani 1 1 d .
H6 H 0.2168 0.8104 1.2536 0.045 Uiso 1 1 calc R
C7 C 0.0929(2) 1.01142(17) 1.32580(13) 0.0345(4) Uani 1 1 d .
H7 H 0.0494 0.9900 1.3907 0.041 Uiso 1 1 calc R
C8 C 0.3791(2) 0.81521(19) 1.05898(14) 0.0397(4) Uani 1 1 d .
H8A H 0.4369 0.8509 1.0031 0.048 Uiso 1 1 calc R
H8B H 0.4565 0.7413 1.0814 0.048 Uiso 1 1 calc R
C9 C 0.38114(18) 0.66115(16) 0.93788(12) 0.0285(3) Uani 1 1 d .
C10 C 0.54569(17) 0.60936(16) 0.88494(11) 0.0266(3) Uani 1 1 d .
H10 H 0.6055 0.6364 0.9103 0.032 Uiso 1 1 calc R
C11 C 0.62044(17) 0.51639(15) 0.79333(11) 0.0242(3) Uani 1 1 d .
C12 C 0.53188(18) 0.47618(16) 0.75539(12) 0.0270(3) Uani 1 1 d .
H12 H 0.5816 0.4173 0.6928 0.032 Uiso 1 1 calc R
C13 C 0.36814(18) 0.52400(16) 0.81096(12) 0.0274(3) Uani 1 1 d .
C14 C 0.29356(18) 0.61588(17) 0.90200(12) 0.0304(3) Uani 1 1 d .
H14 H 0.1843 0.6475 0.9393 0.036 Uiso 1 1 calc R
C15 C 0.79821(18) 0.46174(15) 0.73380(11) 0.0267(3) Uani 1 1 d .
C16 C 0.2718(2) 0.47785(18) 0.77136(15) 0.0384(4) Uani 1 1 d .
C17 C 0.1217(3) 0.1763(2) 0.83518(16) 0.0542(5) Uani 1 1 d .
H17 H 0.0762 0.2477 0.8902 0.065 Uiso 1 1 calc R
C18 C 0.1515(3) 0.0382(3) 0.8548(2) 0.0667(7) Uani 1 1 d .
H18 H 0.1258 0.0187 0.9220 0.080 Uiso 1 1 calc R
C19 C 0.2183(3) -0.0675(2) 0.7754(2) 0.0601(6) Uani 1 1 d .
H19 H 0.2391 -0.1598 0.7880 0.072 Uiso 1 1 calc R
C20 C 0.2559(2) -0.03723(19) 0.67414(16) 0.0432(5) Uani 1 1 d .
C21 C 0.22168(18) 0.10451(17) 0.66127(14) 0.0331(4) Uani 1 1 d .
C22 C 0.3285(2) -0.14126(19) 0.58534(19) 0.0512(5) Uani 1 1 d .
H22 H 0.3514 -0.2352 0.5936 0.061 Uiso 1 1 calc R
C23 C 0.3640(2) -0.10608(19) 0.49067(17) 0.0461(5) Uani 1 1 d .
H23 H 0.4112 -0.1761 0.4344 0.055 Uiso 1 1 calc R
C24 C 0.33087(18) 0.03738(17) 0.47416(14) 0.0363(4) Uani 1 1 d .
C25 C 0.25900(17) 0.14258(16) 0.55937(13) 0.0290(3) Uani 1 1 d .
C26 C 0.3675(2) 0.0800(2) 0.37695(14) 0.0414(4) Uani 1 1 d .
H26 H 0.4157 0.0139 0.3182 0.050 Uiso 1 1 calc R
C27 C 0.3319(2) 0.2189(2) 0.36887(14) 0.0422(4) Uani 1 1 d .
H27 H 0.3561 0.2480 0.3046 0.051 Uiso 1 1 calc R
C28 C 0.2593(2) 0.31691(18) 0.45737(13) 0.0363(4) Uani 1 1 d .
H28 H 0.2356 0.4114 0.4508 0.044 Uiso 1 1 calc R
N1 N 0.22281(14) 0.28063(13) 0.55052(10) 0.0281(3) Uani 1 1 d .
N2 N 0.15603(16) 0.20903(16) 0.74081(11) 0.0368(3) Uani 1 1 d .
O1 O 0.13567(15) 0.49551(15) 0.83039(12) 0.0550(4) Uani 1 1 d .
O2 O 0.32915(19) 0.42265(17) 0.67998(11) 0.0587(4) Uani 1 1 d .
O3 O 0.86221(14) 0.38103(14) 0.65215(9) 0.0435(3) Uani 1 1 d .
O4 O 0.87471(12) 0.50140(12) 0.77090(9) 0.0353(3) Uani 1 1 d .
O5 O 0.29427(13) 0.75893(13) 1.02496(9) 0.0411(3) Uani 1 1 d .
O6 O -0.07448(14) 1.39242(12) 1.39299(9) 0.0412(3) Uani 1 1 d .
O7 O -0.06637(16) 1.22095(13) 1.48911(9) 0.0437(3) Uani 1 1 d .
H7A H -0.1174 1.2882 1.5357 0.066 Uiso 1 1 calc R
O1W O 0.1946(2) 0.3463(2) 1.00429(14) 0.0835(6) Uani 1 1 d D
H1A H 0.160(4) 0.400(3) 0.956(2) 0.125 Uiso 1 1 d D
H1B H 0.091(2) 0.398(3) 1.049(2) 0.125 Uiso 1 1 d D
O2W O 0.5494(7) 0.4837(6) 0.5166(4) 0.1134(17) Uani 0.50 1 d PD
H2A H 0.560(6) 0.513(5) 0.455(2) 0.170 Uiso 1 1 d D

loop_
_atom_site_aniso_label
_atom_site_aniso_U_11
_atom_site_aniso_U_22
_atom_site_aniso_U_33
_atom_site_aniso_U_23
_atom_site_aniso_U_13
_atom_site_aniso_U_12
Zn1 0.02300(10) 0.03027(11) 0.03637(12) -0.00834(8) -0.00839(8) -0.01088(8)
C1 0.0282(8) 0.0288(8) 0.0306(8) -0.0047(7) -0.0101(6) -0.0110(7)
C2 0.0302(8) 0.0266(8) 0.0285(8) -0.0042(6) -0.0107(6) -0.0110(7)
C3 0.0519(10) 0.0258(8) 0.0340(9) -0.0010(7) -0.0119(8) -0.0140(8)
C4 0.0553(11) 0.0376(10) 0.0275(8) -0.0020(7) -0.0078(8) -0.0199(9)
C5 0.0345(8) 0.0318(9) 0.0330(9) -0.0090(7) -0.0085(7) -0.0129(7)
C6 0.0448(10) 0.0233(8) 0.0393(9) -0.0040(7) -0.0117(8) -0.0137(7)
C7 0.0406(9) 0.0310(9) 0.0291(8) 0.0001(7) -0.0089(7) -0.0168(8)
C8 0.0359(9) 0.0374(9) 0.0389(9) -0.0144(8) -0.0069(7) -0.0149(8)
C9 0.0289(8) 0.0270(8) 0.0261(7) -0.0031(6) -0.0068(6) -0.0121(7)
C10 0.0272(7) 0.0272(8) 0.0272(7) -0.0029(6) -0.0109(6) -0.0130(7)
C11 0.0261(7) 0.0231(7) 0.0239(7) 0.0003(6) -0.0098(6) -0.0110(6)
C12 0.0308(8) 0.0268(8) 0.0245(7) -0.0017(6) -0.0108(6) -0.0133(7)
C13 0.0303(8) 0.0265(8) 0.0324(8) 0.0044(6) -0.0160(7) -0.0155(7)
C14 0.0233(7) 0.0301(8) 0.0348(8) -0.0010(7) -0.0076(6) -0.0119(7)
C15 0.0277(7) 0.0237(7) 0.0269(7) -0.0001(6) -0.0085(6) -0.0113(6)
C16 0.0469(10) 0.0314(9) 0.0567(11) 0.0134(8) -0.0359(9) -0.0223(8)
C17 0.0582(12) 0.0643(14) 0.0429(11) 0.0096(10) -0.0156(10) -0.0329(11)
C18 0.0756(16) 0.0793(17) 0.0596(14) 0.0324(13) -0.0294(13) -0.0455(14)
C19 0.0629(14) 0.0512(13) 0.0802(17) 0.0296(12) -0.0342(13) -0.0333(12)
C20 0.0364(9) 0.0358(9) 0.0655(13) 0.0134(9) -0.0244(9) -0.0196(8)
C21 0.0236(7) 0.0283(8) 0.0484(10) 0.0015(7) -0.0147(7) -0.0114(7)
C22 0.0436(11) 0.0243(9) 0.0892(17) 0.0038(10) -0.0283(11) -0.0156(8)
C23 0.0375(9) 0.0281(9) 0.0686(14) -0.0113(9) -0.0196(9) -0.0104(8)
C24 0.0247(8) 0.0267(8) 0.0533(11) -0.0104(8) -0.0147(7) -0.0071(7)
C25 0.0204(7) 0.0247(8) 0.0417(9) -0.0028(7) -0.0127(6) -0.0088(6)
C26 0.0311(9) 0.0431(10) 0.0415(10) -0.0141(8) -0.0114(8) -0.0098(8)
C27 0.0388(10) 0.0470(11) 0.0363(9) -0.0016(8) -0.0115(8) -0.0171(9)
C28 0.0358(9) 0.0311(9) 0.0411(10) 0.0010(7) -0.0147(7) -0.0138(7)
N1 0.0220(6) 0.0248(6) 0.0356(7) -0.0028(6) -0.0109(5) -0.0083(5)
N2 0.0321(7) 0.0398(8) 0.0385(8) 0.0015(6) -0.0116(6) -0.0173(6)
O1 0.0326(7) 0.0551(9) 0.0863(11) -0.0015(8) -0.0259(7) -0.0240(6)
O2 0.0883(11) 0.0835(11) 0.0459(8) 0.0123(8) -0.0389(8) -0.0641(9)
O3 0.0339(6) 0.0525(8) 0.0324(6) -0.0191(6) -0.0024(5) -0.0157(6)
O4 0.0242(5) 0.0358(6) 0.0413(6) -0.0123(5) -0.0071(5) -0.0126(5)
O5 0.0303(6) 0.0441(7) 0.0376(6) -0.0208(5) 0.0003(5) -0.0155(5)
O6 0.0446(7) 0.0232(6) 0.0412(7) -0.0053(5) -0.0091(6) -0.0077(5)
O7 0.0623(8) 0.0323(6) 0.0279(6) -0.0055(5) -0.0085(6) -0.0199(6)
O1W 0.0876(13) 0.0790(13) 0.0562(10) 0.0094(9) -0.0134(9) -0.0242(11)
O2W 0.111(4) 0.152(4) 0.087(4) 0.045(3) -0.031(3) -0.074(4)

loop_
_atom_type_symbol
_atom_type_description
_atom_type_scat_dispersion_real
_atom_type_scat_dispersion_imag
_atom_type_scat_source
C C 0.0033 0.0016 'International Tables Vol C Tables 4.2.6.8 and 6.1.1.4'
H H 0.0000 0.0000 'International Tables Vol C Tables 4.2.6.8 and 6.1.1.4'
N N 0.0061 0.0033 'International Tables Vol C Tables 4.2.6.8 and 6.1.1.4'
O O 0.0106 0.0060 'International Tables Vol C Tables 4.2.6.8 and 6.1.1.4'
Zn Zn 0.2839 1.4301 'International Tables Vol C Tables 4.2.6.8 and 6.1.1.4'

loop_
_geom_angle_atom_site_label_1
_geom_angle_atom_site_label_2
_geom_angle_atom_site_label_3
_geom_angle
_geom_angle_site_symmetry_1
_geom_angle_site_symmetry_3
O4 Zn1 N1 123.25(5) 1_455 .
O4 Zn1 N2 95.27(5) 1_455 .
N1 Zn1 N2 78.83(6) . .
O4 Zn1 O2 142.71(6) 1_455 .
N1 Zn1 O2 93.06(6) . .
N2 Zn1 O2 100.42(6) . .
O4 Zn1 O1 87.67(5) 1_455 .
N1 Zn1 O1 148.27(5) . .
N2 Zn1 O1 92.51(6) . .
O2 Zn1 O1 58.22(5) . .
O4 Zn1 O6 88.63(5) 1_455 2_577
N1 Zn1 O6 89.75(6) . 2_577
N2 Zn1 O6 168.24(5) . 2_577
O2 Zn1 O6 82.81(5) . 2_577
O1 Zn1 O6 98.74(6) . 2_577
O4 Zn1 C16 115.22(6) 1_455 .
N1 Zn1 C16 121.49(6) . .
N2 Zn1 C16 98.62(6) . .
O2 Zn1 C16 29.12(6) . .
O1 Zn1 C16 29.14(5) . .
O6 Zn1 C16 89.68(6) 2_577 .
O6 C1 O7 122.98(14) . .
O6 C1 C2 124.30(15) . .
O7 C1 C2 112.65(14) . .
C3 C2 C7 119.38(14) . .
C3 C2 C1 119.10(15) . .
C7 C2 C1 121.30(15) . .
C4 C3 C2 120.01(16) . .
C4 C3 H3 120.0 . .
C2 C3 H3 120.0 . .
C5 C4 C3 120.71(17) . .
C5 C4 H4 119.6 . .
C3 C4 H4 119.6 . .
C4 C5 C6 119.00(15) . .
C4 C5 C8 120.56(16) . .
C6 C5 C8 120.40(16) . .
C7 C6 C5 120.70(16) . .
C7 C6 H6 119.6 . .
C5 C6 H6 119.6 . .
C6 C7 C2 120.13(16) . .
C6 C7 H7 119.9 . .
C2 C7 H7 119.9 . .
O5 C8 C5 108.80(14) . .
O5 C8 H8A 109.9 . .
C5 C8 H8A 109.9 . .
O5 C8 H8B 109.9 . .
C5 C8 H8B 109.9 . .
H8A C8 H8B 108.3 . .
O5 C9 C14 115.66(14) . .
O5 C9 C10 124.21(14) . .
C14 C9 C10 120.12(14) . .
C9 C10 C11 119.33(14) . .
C9 C10 H10 120.3 . .
C11 C10 H10 120.3 . .
C12 C11 C10 120.45(14) . .
C12 C11 C15 119.55(13) . .
C10 C11 C15 119.98(13) . .
C11 C12 C13 119.88(14) . .
C11 C12 H12 120.1 . .
C13 C12 H12 120.1 . .
C14 C13 C12 119.82(14) . .
C14 C13 C16 120.00(15) . .
C12 C13 C16 120.17(15) . .
C13 C14 C9 120.28(14) . .
C13 C14 H14 119.9 . .
C9 C14 H14 119.9 . .
O3 C15 O4 123.20(15) . .
O3 C15 C11 119.21(14) . .
O4 C15 C11 117.59(13) . .
O2 C16 O1 121.02(17) . .
O2 C16 C13 119.50(17) . .
O1 C16 C13 119.48(17) . .
O2 C16 Zn1 57.72(10) . .
O1 C16 Zn1 63.46(10) . .
C13 C16 Zn1 175.07(13) . .
N2 C17 C18 122.2(2) . .
N2 C17 H17 118.9 . .
C18 C17 H17 118.9 . .
C19 C18 C17 119.7(2) . .
C19 C18 H18 120.1 . .
C17 C18 H18 120.1 . .
C18 C19 C20 119.9(2) . .
C18 C19 H19 120.1 . .
C20 C19 H19 120.1 . .
C19 C20 C21 116.70(19) . .
C19 C20 C22 124.14(19) . .
C21 C20 C22 119.15(18) . .
N2 C21 C20 123.04(17) . .
N2 C21 C25 117.39(15) . .
C20 C21 C25 119.57(16) . .
C23 C22 C20 121.29(17) . .
C23 C22 H22 119.4 . .
C20 C22 H22 119.4 . .
C22 C23 C24 121.34(17) . .
C22 C23 H23 119.3 . .
C24 C23 H23 119.3 . .
C26 C24 C25 117.09(16) . .
C26 C24 C23 123.85(17) . .
C25 C24 C23 119.06(18) . .
N1 C25 C24 122.79(16) . .
N1 C25 C21 117.62(14) . .
C24 C25 C21 119.59(15) . .
C27 C26 C24 119.65(16) . .
C27 C26 H26 120.2 . .
C24 C26 H26 120.2 . .
C26 C27 C28 119.66(18) . .
C26 C27 H27 120.2 . .
C28 C27 H27 120.2 . .
N1 C28 C27 122.41(17) . .
N1 C28 H28 118.8 . .
C27 C28 H28 118.8 . .
C28 N1 C25 118.39(14) . .
C28 N1 Zn1 127.90(11) . .
C25 N1 Zn1 113.71(11) . .
C17 N2 C21 118.44(17) . .
C17 N2 Zn1 129.16(14) . .
C21 N2 Zn1 112.31(12) . .
C16 O1 Zn1 87.40(12) . .
C16 O2 Zn1 93.16(12) . .
C15 O4 Zn1 114.44(10) . 1_655
C9 O5 C8 116.77(13) . .
C1 O6 Zn1 155.72(11) . 2_577
C1 O7 H7A 109.5 . .
H1A O1W H1B 85(3) . .
O2W O2W H2A 57(3) 2_666 .

loop_
_geom_bond_atom_site_label_1
_geom_bond_atom_site_label_2
_geom_bond_distance
_geom_bond_site_symmetry_2
Zn1 O4 1.9911(14) 1_455
Zn1 N1 2.0948(14) .
Zn1 N2 2.1428(18) .
Zn1 O2 2.1674(18) .
Zn1 O1 2.2924(16) .
Zn1 O6 2.3044(15) 2_577
Zn1 C16 2.5598(19) .
C1 O6 1.213(2) .
C1 O7 1.310(2) .
C1 C2 1.490(2) .
C2 C3 1.387(2) .
C2 C7 1.388(2) .
C3 C4 1.384(2) .
C3 H3 0.9300 .
C4 C5 1.384(3) .
C4 H4 0.9300 .
C5 C6 1.384(2) .
C5 C8 1.508(2) .
C6 C7 1.380(2) .
C6 H6 0.9300 .
C7 H7 0.9300 .
C8 O5 1.425(2) .
C8 H8A 0.9700 .
C8 H8B 0.9700 .
C9 O5 1.3674(18) .
C9 C14 1.388(2) .
C9 C10 1.388(2) .
C10 C11 1.395(2) .
C10 H10 0.9300 .
C11 C12 1.382(2) .
C11 C15 1.506(2) .
C12 C13 1.392(2) .
C12 H12 0.9300 .
C13 C14 1.383(2) .
C13 C16 1.504(2) .
C14 H14 0.9300 .
C15 O3 1.2341(18) .
C15 O4 1.2632(19) .
C16 O2 1.248(2) .
C16 O1 1.248(2) .
C17 N2 1.324(2) .
C17 C18 1.396(3) .
C17 H17 0.9300 .
C18 C19 1.358(3) .
C18 H18 0.9300 .
C19 C20 1.404(3) .
C19 H19 0.9300 .
C20 C21 1.405(3) .
C20 C22 1.431(3) .
C21 N2 1.353(2) .
C21 C25 1.440(2) .
C22 C23 1.338(3) .
C22 H22 0.9300 .
C23 C24 1.434(3) .
C23 H23 0.9300 .
C24 C26 1.400(3) .
C24 C25 1.403(2) .
C25 N1 1.355(2) .
C26 C27 1.363(3) .
C26 H26 0.9300 .
C27 C28 1.392(2) .
C27 H27 0.9300 .
C28 N1 1.323(2) .
C28 H28 0.9300 .
O4 Zn1 1.9911(14) 1_655
O6 Zn1 2.3044(15) 2_577
O7 H7A 0.8200 .
O1W H1A 0.936(18) .
O1W H1B 0.915(18) .
O2W O2W 1.154(9) 2_666
O2W H2A 0.904(19) .

loop_
_geom_hbond_atom_site_label_D
_geom_hbond_atom_site_label_H
_geom_hbond_atom_site_label_A
_geom_hbond_distance_DH
_geom_hbond_distance_HA
_geom_hbond_distance_DA
_geom_hbond_angle_DHA
_geom_hbond_site_symmetry_A
O7 H7A O3 0.82 1.84 2.5806(18) 150.2 1_466
O1W H1A O1 0.936(18) 2.047(19) 2.968(3) 168(3) .
O1W H1B O1 0.915(18) 2.110(19) 3.017(3) 171(3) 2_567
O2W H2A O2 0.904(19) 2.09(2) 2.932(6) 155(5) 2_666

loop_
_geom_torsion_atom_site_label_1
_geom_torsion_atom_site_label_2
_geom_torsion_atom_site_label_3
_geom_torsion_atom_site_label_4
_geom_torsion
_geom_torsion_site_symmetry_1
_geom_torsion_site_symmetry_4
O6 C1 C2 C3 7.0(3) . .
O7 C1 C2 C3 -170.06(15) . .
O6 C1 C2 C7 -178.42(17) . .
O7 C1 C2 C7 4.5(2) . .
C7 C2 C3 C4 -1.8(3) . .
C1 C2 C3 C4 172.93(16) . .
C2 C3 C4 C5 -0.2(3) . .
C3 C4 C5 C6 2.3(3) . .
C3 C4 C5 C8 -175.74(18) . .
C4 C5 C6 C7 -2.4(3) . .
C8 C5 C6 C7 175.61(16) . .
C5 C6 C7 C2 0.4(3) . .
C3 C2 C7 C6 1.7(3) . .
C1 C2 C7 C6 -172.94(16) . .
C4 C5 C8 O5 -105.9(2) . .
C6 C5 C8 O5 76.1(2) . .
O5 C9 C10 C11 -176.01(15) . .
C14 C9 C10 C11 2.7(2) . .
C9 C10 C11 C12 0.1(2) . .
C9 C10 C11 C15 178.68(14) . .
C10 C11 C12 C13 -2.7(2) . .
C15 C11 C12 C13 178.73(13) . .
C11 C12 C13 C14 2.4(2) . .
C11 C12 C13 C16 -178.54(14) . .
C12 C13 C14 C9 0.3(2) . .
C16 C13 C14 C9 -178.68(15) . .
O5 C9 C14 C13 175.90(15) . .
C10 C9 C14 C13 -2.9(2) . .
C12 C11 C15 O3 -0.4(2) . .
C10 C11 C15 O3 -179.04(15) . .
C12 C11 C15 O4 179.75(14) . .
C10 C11 C15 O4 1.1(2) . .
C14 C13 C16 O2 163.73(17) . .
C12 C13 C16 O2 -15.3(2) . .
C14 C13 C16 O1 -16.2(2) . .
C12 C13 C16 O1 164.79(15) . .
O4 Zn1 C16 O2 -164.02(11) 1_455 .
N1 Zn1 C16 O2 13.82(14) . .
N2 Zn1 C16 O2 95.96(12) . .
O1 Zn1 C16 O2 175.52(18) . .
O6 Zn1 C16 O2 -75.68(12) 2_577 .
O4 Zn1 C16 O1 20.46(12) 1_455 .
N1 Zn1 C16 O1 -161.70(10) . .
N2 Zn1 C16 O1 -79.57(11) . .
O2 Zn1 C16 O1 -175.52(18) . .
O6 Zn1 C16 O1 108.79(11) 2_577 .
N2 C17 C18 C19 0.2(4) . .
C17 C18 C19 C20 -0.4(3) . .
C18 C19 C20 C21 0.3(3) . .
C18 C19 C20 C22 179.1(2) . .
C19 C20 C21 N2 0.1(2) . .
C22 C20 C21 N2 -178.72(16) . .
C19 C20 C21 C25 179.27(16) . .
C22 C20 C21 C25 0.5(2) . .
C19 C20 C22 C23 -178.78(19) . .
C21 C20 C22 C23 -0.1(3) . .
C20 C22 C23 C24 0.0(3) . .
C22 C23 C24 C26 179.06(17) . .
C22 C23 C24 C25 -0.3(3) . .
C26 C24 C25 N1 1.0(2) . .
C23 C24 C25 N1 -179.59(14) . .
C26 C24 C25 C21 -178.72(14) . .
C23 C24 C25 C21 0.7(2) . .
N2 C21 C25 N1 -1.3(2) . .
C20 C21 C25 N1 179.48(14) . .
N2 C21 C25 C24 178.45(14) . .
C20 C21 C25 C24 -0.8(2) . .
C25 C24 C26 C27 -0.4(2) . .
C23 C24 C26 C27 -179.74(17) . .
C24 C26 C27 C28 -0.1(3) . .
C26 C27 C28 N1 0.1(3) . .
C27 C28 N1 C25 0.5(2) . .
C27 C28 N1 Zn1 -179.01(12) . .
C24 C25 N1 C28 -1.1(2) . .
C21 C25 N1 C28 178.64(14) . .
C24 C25 N1 Zn1 178.50(12) . .
C21 C25 N1 Zn1 -1.76(16) . .
O4 Zn1 N1 C28 93.29(14) 1_455 .
N2 Zn1 N1 C28 -177.71(14) . .
O2 Zn1 N1 C28 -77.68(14) . .
O1 Zn1 N1 C28 -101.27(15) . .
O6 Zn1 N1 C28 5.10(14) 2_577 .
C16 Zn1 N1 C28 -84.37(14) . .
O4 Zn1 N1 C25 -86.26(11) 1_455 .
N2 Zn1 N1 C25 2.74(10) . .
O2 Zn1 N1 C25 102.76(11) . .
O1 Zn1 N1 C25 79.17(15) . .
O6 Zn1 N1 C25 -174.46(10) 2_577 .
C16 Zn1 N1 C25 96.08(11) . .
C18 C17 N2 C21 0.2(3) . .
C18 C17 N2 Zn1 176.51(16) . .
C20 C21 N2 C17 -0.4(2) . .
C25 C21 N2 C17 -179.55(16) . .
C20 C21 N2 Zn1 -177.25(13) . .
C25 C21 N2 Zn1 3.56(17) . .
O4 Zn1 N2 C17 -56.96(17) 1_455 .
N1 Zn1 N2 C17 -179.85(17) . .
O2 Zn1 N2 C17 89.06(17) . .
O1 Zn1 N2 C17 30.93(17) . .
O6 Zn1 N2 C17 -165.9(2) 2_577 .
C16 Zn1 N2 C17 59.58(17) . .
O4 Zn1 N2 C21 119.51(11) 1_455 .
N1 Zn1 N2 C21 -3.38(11) . .
O2 Zn1 N2 C21 -94.47(11) . .
O1 Zn1 N2 C21 -152.60(11) . .
O6 Zn1 N2 C21 10.5(3) 2_577 .
C16 Zn1 N2 C21 -123.95(12) . .
O2 C16 O1 Zn1 -4.42(18) . .
C13 C16 O1 Zn1 175.51(14) . .
O4 Zn1 O1 C16 -161.55(11) 1_455 .
N1 Zn1 O1 C16 30.60(17) . .
N2 Zn1 O1 C16 103.27(11) . .
O2 Zn1 O1 C16 2.56(10) . .
O6 Zn1 O1 C16 -73.29(11) 2_577 .
O1 C16 O2 Zn1 4.68(19) . .
C13 C16 O2 Zn1 -175.25(13) . .
O4 Zn1 O2 C16 24.27(16) 1_455 .
N1 Zn1 O2 C16 -168.23(11) . .
N2 Zn1 O2 C16 -89.03(12) . .
O1 Zn1 O2 C16 -2.56(10) . .
O6 Zn1 O2 C16 102.41(12) 2_577 .
O3 C15 O4 Zn1 -4.0(2) . 1_655
C11 C15 O4 Zn1 175.81(10) . 1_655
C14 C9 O5 C8 -175.36(16) . .
C10 C9 O5 C8 3.4(2) . .
C5 C8 O5 C9 172.64(14) . .
O7 C1 O6 Zn1 -171.27(19) . 2_577
C2 C1 O6 Zn1 12.0(4) . 2_577
